data_4109578
loop_
_publ_author_name
'Nobuharu Iwasawa'
'Hiroki Takahagi'

_publ_section_title
;
 Boronic Esters as a System for Crystallization-Induced Dynamic
 Self-Assembly Equipped with an "On-Off" Switch for Equilibration
;
_journal_name_full 'Journal of the American Chemical Society'
_journal_page_first 7754
_journal_page_last 7755
_journal_paper_doi 10.1021/ja072319q
_journal_volume 129
_journal_year 2007
_chemical_formula_sum 'C51 H52 B4 O8'
_chemical_formula_weight 836.17
_chemical_name_systematic
; 
 ? 
;
_space_group_IT_number 14
_symmetry_cell_setting monoclinic
_symmetry_space_group_name_Hall '-P 2yn'
_symmetry_space_group_name_H-M 'P 1 21/n 1'
_atom_sites_solution_hydrogens geom
_atom_sites_solution_primary direct
_atom_sites_solution_secondary difmap
_audit_creation_method SHELXL-97
_cell_angle_alpha 90.00
_cell_angle_beta 95.002(6)
_cell_angle_gamma 90.00
_cell_formula_units_Z 4
_cell_length_a 15.447(3)
_cell_length_b 14.8077(16)
_cell_length_c 19.750(3)
_cell_measurement_temperature 173(2)
_cell_volume 4500.3(12)
_computing_structure_refinement 'SHELXL-97 (Sheldrick, 1997)'
_computing_structure_solution 'SHELXS-97 (Sheldrick, 1990)'
_diffrn_ambient_temperature 173(2)
_diffrn_measured_fraction_theta_full 0.999
_diffrn_measured_fraction_theta_max 0.999
_diffrn_radiation_monochromator graphite
_diffrn_radiation_source 'fine-focus sealed tube'
_diffrn_radiation_type MoK\a
_diffrn_radiation_wavelength 0.71073
_diffrn_reflns_av_R_equivalents 0.0464
_diffrn_reflns_av_sigmaI/netI 0.0299
_diffrn_reflns_limit_h_max 20
_diffrn_reflns_limit_h_min -20
_diffrn_reflns_limit_k_max 19
_diffrn_reflns_limit_k_min -19
_diffrn_reflns_limit_l_max 25
_diffrn_reflns_limit_l_min -25
_diffrn_reflns_number 74668
_diffrn_reflns_theta_full 27.48
_diffrn_reflns_theta_max 27.48
_diffrn_reflns_theta_min 3.05
_exptl_absorpt_coefficient_mu 0.080
_exptl_absorpt_correction_T_max 0.9809
_exptl_absorpt_correction_T_min 0.9778
_exptl_crystal_density_diffrn 1.234
_exptl_crystal_F_000 1768
_exptl_crystal_size_max 0.28
_exptl_crystal_size_mid 0.24
_exptl_crystal_size_min 0.24
_refine_diff_density_max 0.514
_refine_diff_density_min -0.318
_refine_diff_density_rms 0.092
_refine_ls_extinction_method none
_refine_ls_goodness_of_fit_ref 1.133
_refine_ls_hydrogen_treatment mixed
_refine_ls_matrix_type full
_refine_ls_number_parameters 577
_refine_ls_number_reflns 10294
_refine_ls_number_restraints 0
_refine_ls_restrained_S_all 1.133
_refine_ls_R_factor_all 0.0856
_refine_ls_R_factor_gt 0.0743
_refine_ls_shift/su_max 0.000
_refine_ls_shift/su_mean 0.000
_refine_ls_structure_factor_coef Fsqd
_refine_ls_weighting_details 'calc w=1/[\s^2^(Fo^2^)+(0.0675P)^2^+8.5833P] where P=(Fo^2^+2Fc^2^)/3'
_refine_ls_weighting_scheme calc
_refine_ls_wR_factor_gt 0.2126
_refine_ls_wR_factor_ref 0.2167
_reflns_number_gt 8036
_reflns_number_total 10294
_reflns_threshold_expression >2sigma(I)
_cod_data_source_file ja072319qsi20070403_034152.cif
_cod_data_source_block takaha5
_cod_original_cell_volume 4500.4(11)
_cod_database_code 4109578

loop_
_symmetry_equiv_pos_as_xyz
'x, y, z'
'-x+1/2, y+1/2, -z+1/2'
'-x, -y, -z'
'x-1/2, -y-1/2, z-1/2'

loop_
_atom_site_label
_atom_site_type_symbol
_atom_site_fract_x
_atom_site_fract_y
_atom_site_fract_z
_atom_site_U_iso_or_equiv
_atom_site_adp_type
_atom_site_occupancy
_atom_site_symmetry_multiplicity
_atom_site_calc_flag
_atom_site_refinement_flags
O1 O 0.28241(13) 0.28008(13) 0.04458(10) 0.0279(4) Uani 1 1 d .
O2 O 0.31955(13) 0.13019(13) 0.03874(10) 0.0294(4) Uani 1 1 d .
C1 C 0.86540(18) 0.20575(19) -0.10044(14) 0.0266(6) Uani 1 1 d .
H1 H 0.8786 0.1516 -0.0759 0.032 Uiso 1 1 calc R
C2 C 0.22573(18) 0.13122(19) 0.03018(14) 0.0262(6) Uani 1 1 d .
H2 H 0.2001 0.1064 0.0711 0.031 Uiso 1 1 calc R
C3 C 0.19004(19) 0.08190(19) -0.03547(14) 0.0267(6) Uani 1 1 d .
C4 C 0.2440(2) 0.0007(2) -0.05235(17) 0.0360(7) Uani 1 1 d .
H4A H 0.2186 -0.0271 -0.0945 0.054 Uiso 1 1 calc R
H4B H 0.2447 -0.0433 -0.0152 0.054 Uiso 1 1 calc R
H4C H 0.3036 0.0201 -0.0582 0.054 Uiso 1 1 calc R
C5 C 0.0962(2) 0.0521(2) -0.02582(17) 0.0366(7) Uani 1 1 d .
H5A H 0.0628 0.1041 -0.0119 0.055 Uiso 1 1 calc R
H5B H 0.0972 0.0053 0.0093 0.055 Uiso 1 1 calc R
H5C H 0.0691 0.0279 -0.0687 0.055 Uiso 1 1 calc R
C6 C 0.18693(17) 0.15786(18) -0.08767(14) 0.0242(5) Uani 1 1 d .
C7 C 0.18871(17) 0.24234(18) -0.05612(13) 0.0237(5) Uani 1 1 d .
C8 C 0.18063(17) 0.15151(18) -0.15821(14) 0.0242(5) Uani 1 1 d .
H8 H 0.1801 0.0945 -0.1803 0.029 Uiso 1 1 calc R
C9 C 0.18175(18) 0.32208(18) -0.09321(14) 0.0254(5) Uani 1 1 d .
H9 H 0.1824 0.3791 -0.0711 0.030 Uiso 1 1 calc R
C10 C 0.17513(17) 0.23167(18) -0.19536(13) 0.0231(5) Uani 1 1 d .
C11 C 0.17373(17) 0.31581(18) -0.16382(13) 0.0231(5) Uani 1 1 d .
C12 C 0.15987(18) 0.39213(18) -0.21495(13) 0.0246(5) Uani 1 1 d .
C13 C 0.2171(2) 0.4747(2) -0.19812(15) 0.0327(6) Uani 1 1 d .
H13A H 0.2024 0.5010 -0.1551 0.049 Uiso 1 1 calc R
H13B H 0.2073 0.5196 -0.2345 0.049 Uiso 1 1 calc R
H13C H 0.2783 0.4565 -0.1940 0.049 Uiso 1 1 calc R
C14 C 0.0635(2) 0.4189(2) -0.22053(16) 0.0346(7) Uani 1 1 d .
H14A H 0.0482 0.4418 -0.1766 0.052 Uiso 1 1 calc R
H14B H 0.0278 0.3660 -0.2335 0.052 Uiso 1 1 calc R
H14C H 0.0531 0.4660 -0.2551 0.052 Uiso 1 1 calc R
C15 C 0.17970(18) 0.34617(19) -0.28207(13) 0.0254(6) Uani 1 1 d .
H15 H 0.1387 0.3670 -0.3209 0.030 Uiso 1 1 calc R
C16 C 0.17286(17) 0.24258(18) -0.27134(13) 0.0237(5) Uani 1 1 d .
H16 H 0.1186 0.2169 -0.2952 0.028 Uiso 1 1 calc R
O3 O 0.26909(13) 0.35854(13) -0.29636(10) 0.0280(4) Uani 1 1 d .
O4 O 0.25023(12) 0.20476(13) -0.29636(9) 0.0252(4) Uani 1 1 d .
B2 B 0.3054(2) 0.2753(2) -0.30432(15) 0.0237(6) Uani 1 1 d .
C17 C 0.40302(17) 0.26244(18) -0.31524(13) 0.0240(5) Uani 1 1 d .
C18 C 0.45611(19) 0.3347(2) -0.32991(16) 0.0315(6) Uani 1 1 d .
H18 H 0.4309 0.3923 -0.3396 0.038 Uiso 1 1 calc R
C19 C 0.44240(18) 0.17830(19) -0.30353(14) 0.0275(6) Uani 1 1 d .
H19 H 0.4073 0.1274 -0.2954 0.033 Uiso 1 1 calc R
C20 C 0.54515(19) 0.3238(2) -0.33057(16) 0.0324(6) Uani 1 1 d .
H20 H 0.5801 0.3739 -0.3409 0.039 Uiso 1 1 calc R
C21 C 0.53108(19) 0.16737(19) -0.30351(14) 0.0283(6) Uani 1 1 d .
H21 H 0.5561 0.1095 -0.2946 0.034 Uiso 1 1 calc R
B3 B 0.6848(2) 0.2306(2) -0.30674(15) 0.0258(6) Uani 1 1 d .
O5 O 0.74013(12) 0.30301(13) -0.30776(10) 0.0269(4) Uani 1 1 d .
O6 O 0.72579(12) 0.15002(13) -0.29280(10) 0.0278(4) Uani 1 1 d .
C22 C 0.81816(18) 0.16560(19) -0.28660(14) 0.0265(6) Uani 1 1 d .
H22 H 0.8458 0.1422 -0.3270 0.032 Uiso 1 1 calc R
C23 C 0.82477(17) 0.27021(19) -0.28160(13) 0.0250(5) Uani 1 1 d .
H23 H 0.8727 0.2951 -0.3069 0.030 Uiso 1 1 calc R
C24 C 0.86278(18) 0.12716(19) -0.21957(14) 0.0277(6) Uani 1 1 d .
C25 C 0.8195(2) 0.0413(2) -0.19660(17) 0.0384(7) Uani 1 1 d .
H25A H 0.8489 0.0211 -0.1532 0.058 Uiso 1 1 calc R
H25B H 0.8237 -0.0059 -0.2309 0.058 Uiso 1 1 calc R
H25C H 0.7583 0.0536 -0.1909 0.058 Uiso 1 1 calc R
C26 C 0.9584(2) 0.1085(3) -0.22968(18) 0.0423(8) Uani 1 1 d .
H26A H 0.9841 0.1620 -0.2492 0.063 Uiso 1 1 calc R
H26B H 0.9623 0.0572 -0.2606 0.063 Uiso 1 1 calc R
H26C H 0.9899 0.0943 -0.1857 0.063 Uiso 1 1 calc R
C27 C 0.83899(17) 0.28682(19) -0.20624(13) 0.0240(5) Uani 1 1 d .
C28 C 0.85639(17) 0.20615(18) -0.17097(14) 0.0248(5) Uani 1 1 d .
C29 C 0.82971(18) 0.36795(18) -0.17278(14) 0.0250(5) Uani 1 1 d .
H29 H 0.8188 0.4226 -0.1973 0.030 Uiso 1 1 calc R
C30 C 0.83686(17) 0.36690(18) -0.10212(13) 0.0241(5) Uani 1 1 d .
C31 C 0.85453(17) 0.28689(19) -0.06678(14) 0.0252(5) Uani 1 1 d .
C32 C 0.8259(2) 0.44680(19) -0.05568(14) 0.0304(6) Uani 1 1 d .
C33 C 0.9013(3) 0.5123(3) -0.0601(2) 0.0590(12) Uani 1 1 d .
H33A H 0.9564 0.4796 -0.0522 0.089 Uiso 1 1 calc R
H33B H 0.8984 0.5596 -0.0257 0.089 Uiso 1 1 calc R
H33C H 0.8976 0.5399 -0.1054 0.089 Uiso 1 1 calc R
C34 C 0.7395(3) 0.4954(3) -0.07453(18) 0.0519(10) Uani 1 1 d .
H34A H 0.7383 0.5180 -0.1212 0.078 Uiso 1 1 calc R
H34B H 0.7336 0.5461 -0.0434 0.078 Uiso 1 1 calc R
H34C H 0.6913 0.4530 -0.0710 0.078 Uiso 1 1 calc R
C35 C 0.82930(18) 0.40255(19) 0.01598(14) 0.0268(6) Uani 1 1 d .
H35 H 0.8729 0.4335 0.0484 0.032 Uiso 1 1 calc R
C36 C 0.85241(18) 0.30078(19) 0.00860(14) 0.0266(6) Uani 1 1 d .
H36 H 0.9089 0.2847 0.0344 0.032 Uiso 1 1 calc R
O7 O 0.74519(14) 0.40184(14) 0.04175(11) 0.0325(5) Uani 1 1 d .
O8 O 0.77961(13) 0.25195(14) 0.03287(10) 0.0296(4) Uani 1 1 d .
B4 B 0.7182(2) 0.3144(2) 0.04618(16) 0.0289(7) Uani 1 1 d .
C37 C 0.58428(18) 0.24021(19) -0.31636(13) 0.0258(6) Uani 1 1 d .
C38 C 0.20423(18) 0.23262(19) 0.02005(14) 0.0259(6) Uani 1 1 d .
H38 H 0.1528 0.2515 0.0440 0.031 Uiso 1 1 calc R
C39 C 0.44560(19) 0.2423(2) 0.05770(14) 0.0287(6) Uani 1 1 d .
C40 C 0.5951(2) 0.1988(2) 0.05170(14) 0.0300(6) Uani 1 1 d .
H40 H 0.6367 0.1524 0.0473 0.036 Uiso 1 1 calc R
C41 C 0.62262(19) 0.2885(2) 0.05710(13) 0.0275(6) Uani 1 1 d .
C42 C 0.5597(2) 0.3551(2) 0.06435(15) 0.0323(6) Uani 1 1 d .
H42 H 0.5770 0.4165 0.0696 0.039 Uiso 1 1 calc R
C43 C 0.4727(2) 0.3325(2) 0.06390(15) 0.0318(6) Uani 1 1 d .
H43 H 0.4308 0.3787 0.0679 0.038 Uiso 1 1 calc R
C44 C 0.5088(2) 0.1762(2) 0.05270(14) 0.0305(6) Uani 1 1 d .
H44 H 0.4922 0.1145 0.0499 0.037 Uiso 1 1 calc R
B1 B 0.3476(2) 0.2170(2) 0.04779(15) 0.0272(6) Uani 1 1 d .
C50 C 0.5770(3) 0.2457(4) -0.1264(2) 0.0652(12) Uani 1 1 d .
H50 H 0.6129 0.2975 -0.1287 0.078 Uiso 1 1 calc R
C51 C 0.4787(4) 0.0949(4) -0.1208(2) 0.0802(16) Uani 1 1 d .
H51 H 0.4442 0.0420 -0.1191 0.096 Uiso 1 1 calc R
C52 C 0.4887(4) 0.2562(4) -0.12747(19) 0.0693(14) Uani 1 1 d .
C53 C 0.6145(3) 0.1618(4) -0.1219(2) 0.0695(13) Uani 1 1 d .
H53 H 0.6758 0.1565 -0.1209 0.083 Uiso 1 1 calc R
C54 C 0.4390(3) 0.1766(5) -0.1252(2) 0.0841(19) Uani 1 1 d .
H54 H 0.3775 0.1802 -0.1266 0.101 Uiso 1 1 calc R
C55 C 0.5654(4) 0.0867(4) -0.1190(2) 0.0746(14) Uani 1 1 d .
H55 H 0.5920 0.0288 -0.1157 0.089 Uiso 1 1 calc R
C56 C 0.4487(6) 0.3498(6) -0.1314(3) 0.141(4) Uani 1 1 d .
H56A H 0.4386 0.3703 -0.0855 0.211 Uiso 1 1 calc R
H56B H 0.3933 0.3478 -0.1596 0.211 Uiso 1 1 calc R
H56C H 0.4883 0.3917 -0.1514 0.211 Uiso 1 1 calc R

loop_
_atom_site_aniso_label
_atom_site_aniso_U_11
_atom_site_aniso_U_22
_atom_site_aniso_U_33
_atom_site_aniso_U_23
_atom_site_aniso_U_13
_atom_site_aniso_U_12
O1 0.0318(10) 0.0275(10) 0.0240(9) -0.0018(8) 0.0005(8) -0.0008(8)
O2 0.0281(10) 0.0285(10) 0.0309(10) 0.0015(8) -0.0008(8) 0.0019(8)
C1 0.0258(13) 0.0251(13) 0.0286(14) 0.0030(11) 0.0002(11) 0.0039(10)
C2 0.0267(13) 0.0288(14) 0.0236(13) 0.0038(11) 0.0052(10) -0.0003(11)
C3 0.0306(14) 0.0254(13) 0.0242(13) 0.0009(10) 0.0031(11) -0.0043(11)
C4 0.0458(19) 0.0253(14) 0.0370(16) 0.0010(12) 0.0046(14) 0.0031(13)
C5 0.0321(16) 0.0395(17) 0.0381(17) 0.0073(13) 0.0024(13) -0.0081(13)
C6 0.0235(13) 0.0250(13) 0.0244(13) 0.0008(10) 0.0034(10) -0.0007(10)
C7 0.0234(13) 0.0276(13) 0.0205(12) -0.0019(10) 0.0037(10) 0.0017(10)
C8 0.0235(13) 0.0231(13) 0.0260(13) -0.0038(10) 0.0029(10) -0.0026(10)
C9 0.0281(14) 0.0236(13) 0.0247(13) -0.0022(10) 0.0038(10) 0.0022(10)
C10 0.0204(12) 0.0279(13) 0.0210(12) -0.0025(10) 0.0015(9) -0.0012(10)
C11 0.0222(12) 0.0246(13) 0.0227(13) 0.0008(10) 0.0035(10) 0.0024(10)
C12 0.0276(14) 0.0244(13) 0.0219(12) 0.0002(10) 0.0038(10) 0.0046(10)
C13 0.0425(17) 0.0259(14) 0.0302(15) -0.0002(11) 0.0055(13) 0.0002(12)
C14 0.0290(15) 0.0406(17) 0.0348(16) 0.0060(13) 0.0064(12) 0.0113(13)
C15 0.0255(13) 0.0297(14) 0.0211(12) 0.0009(10) 0.0026(10) 0.0045(11)
C16 0.0208(12) 0.0292(14) 0.0208(12) -0.0031(10) 0.0007(10) -0.0006(10)
O3 0.0279(10) 0.0265(10) 0.0308(10) 0.0026(8) 0.0092(8) 0.0018(8)
O4 0.0245(9) 0.0261(10) 0.0258(9) -0.0042(7) 0.0067(7) 0.0005(7)
B2 0.0259(15) 0.0266(15) 0.0189(13) -0.0008(11) 0.0029(11) 0.0006(12)
C17 0.0249(13) 0.0277(13) 0.0197(12) -0.0039(10) 0.0030(10) -0.0013(10)
C18 0.0295(15) 0.0254(14) 0.0398(16) 0.0050(12) 0.0036(12) 0.0009(11)
C19 0.0262(14) 0.0266(13) 0.0307(14) -0.0017(11) 0.0072(11) -0.0017(11)
C20 0.0273(15) 0.0296(15) 0.0406(17) 0.0048(12) 0.0055(12) -0.0039(11)
C21 0.0308(15) 0.0243(13) 0.0298(14) -0.0022(11) 0.0033(11) 0.0034(11)
B3 0.0273(15) 0.0305(16) 0.0197(13) -0.0037(12) 0.0030(11) -0.0020(12)
O5 0.0249(10) 0.0315(10) 0.0237(9) 0.0017(8) -0.0016(7) -0.0017(8)
O6 0.0224(10) 0.0297(10) 0.0311(10) -0.0047(8) 0.0009(8) -0.0015(8)
C22 0.0228(13) 0.0327(14) 0.0243(13) -0.0048(11) 0.0039(10) -0.0005(11)
C23 0.0224(13) 0.0296(14) 0.0231(13) -0.0010(10) 0.0020(10) -0.0024(10)
C24 0.0249(13) 0.0300(14) 0.0282(14) -0.0044(11) 0.0020(11) 0.0044(11)
C25 0.050(2) 0.0244(14) 0.0404(17) -0.0032(12) -0.0004(14) 0.0042(13)
C26 0.0266(16) 0.054(2) 0.0452(19) -0.0132(16) -0.0015(13) 0.0130(14)
C27 0.0210(12) 0.0292(14) 0.0218(12) -0.0006(10) 0.0024(10) -0.0031(10)
C28 0.0204(12) 0.0265(13) 0.0274(13) -0.0018(11) 0.0012(10) 0.0007(10)
C29 0.0264(13) 0.0241(13) 0.0247(13) 0.0033(10) 0.0029(10) -0.0014(10)
C30 0.0244(13) 0.0246(13) 0.0234(13) -0.0012(10) 0.0023(10) -0.0022(10)
C31 0.0224(13) 0.0303(14) 0.0228(13) 0.0013(10) 0.0013(10) -0.0005(10)
C32 0.0428(17) 0.0252(14) 0.0240(13) -0.0006(11) 0.0072(12) -0.0031(12)
C33 0.091(3) 0.047(2) 0.042(2) -0.0164(16) 0.028(2) -0.038(2)
C34 0.081(3) 0.044(2) 0.0311(17) 0.0034(14) 0.0054(17) 0.0298(19)
C35 0.0275(14) 0.0297(14) 0.0229(13) -0.0031(11) 0.0012(10) -0.0025(11)
C36 0.0269(14) 0.0301(14) 0.0228(13) 0.0015(11) 0.0020(10) -0.0008(11)
O7 0.0352(11) 0.0307(11) 0.0329(11) -0.0004(8) 0.0111(9) 0.0008(9)
O8 0.0326(11) 0.0303(10) 0.0265(10) 0.0037(8) 0.0066(8) -0.0002(8)
B4 0.0339(17) 0.0335(17) 0.0194(14) 0.0018(12) 0.0032(12) -0.0002(13)
C37 0.0260(13) 0.0316(14) 0.0199(12) -0.0036(10) 0.0030(10) -0.0006(11)
C38 0.0281(14) 0.0269(13) 0.0228(13) -0.0004(10) 0.0030(10) 0.0018(11)
C39 0.0319(15) 0.0344(15) 0.0196(12) 0.0000(11) 0.0022(11) -0.0004(12)
C40 0.0339(15) 0.0315(15) 0.0244(13) 0.0019(11) 0.0024(11) 0.0053(12)
C41 0.0292(14) 0.0347(15) 0.0184(12) 0.0016(11) 0.0018(10) -0.0009(11)
C42 0.0351(16) 0.0300(15) 0.0323(15) -0.0028(12) 0.0059(12) -0.0027(12)
C43 0.0307(15) 0.0322(15) 0.0334(15) 0.0002(12) 0.0070(12) 0.0025(12)
C44 0.0364(16) 0.0288(14) 0.0261(14) 0.0023(11) 0.0005(12) -0.0012(12)
B1 0.0325(16) 0.0311(16) 0.0178(13) 0.0002(12) 0.0015(12) -0.0011(13)
C50 0.081(3) 0.078(3) 0.038(2) -0.010(2) 0.011(2) -0.023(3)
C51 0.096(4) 0.099(4) 0.049(3) -0.012(3) 0.023(3) -0.031(4)
C52 0.087(4) 0.094(4) 0.0259(18) -0.005(2) 0.000(2) 0.025(3)
C53 0.057(3) 0.105(4) 0.048(2) -0.018(2) 0.011(2) 0.006(3)
C54 0.044(2) 0.174(7) 0.035(2) -0.011(3) 0.0064(18) -0.006(3)
C55 0.099(4) 0.076(3) 0.050(3) -0.011(2) 0.017(3) 0.005(3)
C56 0.208(9) 0.154(7) 0.056(3) -0.003(4) -0.014(4) 0.095(7)

loop_
_atom_type_symbol
_atom_type_description
_atom_type_scat_dispersion_real
_atom_type_scat_dispersion_imag
_atom_type_scat_source
C C 0.0033 0.0016 'International Tables Vol C Tables 4.2.6.8 and 6.1.1.4'
H H 0.0000 0.0000 'International Tables Vol C Tables 4.2.6.8 and 6.1.1.4'
B B 0.0013 0.0007 'International Tables Vol C Tables 4.2.6.8 and 6.1.1.4'
O O 0.0106 0.0060 'International Tables Vol C Tables 4.2.6.8 and 6.1.1.4'

loop_
_geom_angle_atom_site_label_1
_geom_angle_atom_site_label_2
_geom_angle_atom_site_label_3
_geom_angle
B1 O1 C38 105.9(2)
B1 O2 C2 108.1(2)
C28 C1 C31 118.1(3)
C28 C1 H1 121.0
C31 C1 H1 121.0
O2 C2 C38 103.1(2)
O2 C2 C3 111.9(2)
C38 C2 C3 107.0(2)
O2 C2 H2 111.5
C38 C2 H2 111.5
C3 C2 H2 111.5
C4 C3 C6 114.9(2)
C4 C3 C5 109.9(2)
C6 C3 C5 108.7(2)
C4 C3 C2 113.3(2)
C6 C3 C2 101.9(2)
C5 C3 C2 107.6(2)
C3 C4 H4A 109.5
C3 C4 H4B 109.5
H4A C4 H4B 109.5
C3 C4 H4C 109.5
H4A C4 H4C 109.5
H4B C4 H4C 109.5
C3 C5 H5A 109.5
C3 C5 H5B 109.5
H5A C5 H5B 109.5
C3 C5 H5C 109.5
H5A C5 H5C 109.5
H5B C5 H5C 109.5
C8 C6 C7 120.3(2)
C8 C6 C3 128.5(2)
C7 C6 C3 111.2(2)
C9 C7 C6 121.9(2)
C9 C7 C38 127.2(2)
C6 C7 C38 110.8(2)
C6 C8 C10 117.7(2)
C6 C8 H8 121.1
C10 C8 H8 121.1
C7 C9 C11 117.9(2)
C7 C9 H9 121.1
C11 C9 H9 121.1
C11 C10 C8 121.9(2)
C11 C10 C16 110.4(2)
C8 C10 C16 127.6(2)
C9 C11 C10 120.2(2)
C9 C11 C12 127.7(2)
C10 C11 C12 112.0(2)
C11 C12 C13 113.9(2)
C11 C12 C14 108.6(2)
C13 C12 C14 110.4(2)
C11 C12 C15 102.5(2)
C13 C12 C15 112.6(2)
C14 C12 C15 108.4(2)
C12 C13 H13A 109.5
C12 C13 H13B 109.5
H13A C13 H13B 109.5
C12 C13 H13C 109.5
H13A C13 H13C 109.5
H13B C13 H13C 109.5
C12 C14 H14A 109.5
C12 C14 H14B 109.5
H14A C14 H14B 109.5
C12 C14 H14C 109.5
H14A C14 H14C 109.5
H14B C14 H14C 109.5
O3 C15 C12 112.1(2)
O3 C15 C16 103.3(2)
C12 C15 C16 107.3(2)
O3 C15 H15 111.3
C12 C15 H15 111.3
C16 C15 H15 111.3
O4 C16 C10 110.5(2)
O4 C16 C15 105.5(2)
C10 C16 C15 104.2(2)
O4 C16 H16 112.0
C10 C16 H16 112.0
C15 C16 H16 112.0
B2 O3 C15 108.4(2)
B2 O4 C16 106.6(2)
O4 B2 O3 114.2(2)
O4 B2 C17 123.1(2)
O3 B2 C17 122.6(3)
C18 C17 C19 117.6(3)
C18 C17 B2 122.1(3)
C19 C17 B2 120.0(2)
C20 C18 C17 120.9(3)
C20 C18 H18 119.5
C17 C18 H18 119.5
C21 C19 C17 121.5(3)
C21 C19 H19 119.2
C17 C19 H19 119.2
C18 C20 C37 121.0(3)
C18 C20 H20 119.5
C37 C20 H20 119.5
C19 C21 C37 120.7(3)
C19 C21 H21 119.6
C37 C21 H21 119.6
O6 B3 O5 114.0(3)
O6 B3 C37 123.0(3)
O5 B3 C37 122.9(3)
B3 O5 C23 106.1(2)
B3 O6 C22 108.4(2)
O6 C22 C24 112.2(2)
O6 C22 C23 102.9(2)
C24 C22 C23 106.9(2)
O6 C22 H22 111.5
C24 C22 H22 111.5
C23 C22 H22 111.5
O5 C23 C27 110.3(2)
O5 C23 C22 105.0(2)
C27 C23 C22 103.2(2)
O5 C23 H23 112.5
C27 C23 H23 112.5
C22 C23 H23 112.5
C28 C24 C25 113.5(2)
C28 C24 C26 109.7(2)
C25 C24 C26 109.9(3)
C28 C24 C22 102.0(2)
C25 C24 C22 112.8(2)
C26 C24 C22 108.5(2)
C24 C25 H25A 109.5
C24 C25 H25B 109.5
H25A C25 H25B 109.5
C24 C25 H25C 109.5
H25A C25 H25C 109.5
H25B C25 H25C 109.5
C24 C26 H26A 109.5
C24 C26 H26B 109.5
H26A C26 H26B 109.5
C24 C26 H26C 109.5
H26A C26 H26C 109.5
H26B C26 H26C 109.5
C29 C27 C28 121.8(2)
C29 C27 C23 127.0(2)
C28 C27 C23 111.0(2)
C1 C28 C27 120.1(2)
C1 C28 C24 128.6(3)
C27 C28 C24 111.3(2)
C27 C29 C30 117.8(2)
C27 C29 H29 121.1
C30 C29 H29 121.1
C31 C30 C29 120.6(2)
C31 C30 C32 112.9(2)
C29 C30 C32 126.5(2)
C30 C31 C1 121.5(2)
C30 C31 C36 111.1(2)
C1 C31 C36 127.2(3)
C30 C32 C33 109.6(3)
C30 C32 C34 111.1(3)
C33 C32 C34 109.9(3)
C30 C32 C35 103.0(2)
C33 C32 C35 110.8(3)
C34 C32 C35 112.2(3)
C32 C33 H33A 109.5
C32 C33 H33B 109.5
H33A C33 H33B 109.5
C32 C33 H33C 109.5
H33A C33 H33C 109.5
H33B C33 H33C 109.5
C32 C34 H34A 109.5
C32 C34 H34B 109.5
H34A C34 H34B 109.5
C32 C34 H34C 109.5
H34A C34 H34C 109.5
H34B C34 H34C 109.5
O7 C35 C32 111.4(2)
O7 C35 C36 104.3(2)
C32 C35 C36 108.2(2)
O7 C35 H35 110.9
C32 C35 H35 110.9
C36 C35 H35 110.9
O8 C36 C31 110.0(2)
O8 C36 C35 105.1(2)
C31 C36 C35 104.4(2)
O8 C36 H36 112.3
C31 C36 H36 112.3
C35 C36 H36 112.3
B4 O7 C35 108.7(2)
B4 O8 C36 107.3(2)
O7 B4 O8 114.1(3)
O7 B4 C41 122.7(3)
O8 B4 C41 122.8(3)
C21 C37 C20 118.1(3)
C21 C37 B3 120.4(3)
C20 C37 B3 121.1(3)
O1 C38 C7 110.1(2)
O1 C38 C2 105.4(2)
C7 C38 C2 103.6(2)
O1 C38 H38 112.4
C7 C38 H38 112.4
C2 C38 H38 112.4
C44 C39 C43 118.0(3)
C44 C39 B1 120.2(3)
C43 C39 B1 121.4(3)
C44 C40 C41 121.3(3)
C44 C40 H40 119.4
C41 C40 H40 119.4
C40 C41 C42 117.9(3)
C40 C41 B4 120.6(3)
C42 C41 B4 121.0(3)
C43 C42 C41 120.7(3)
C43 C42 H42 119.7
C41 C42 H42 119.7
C42 C43 C39 120.9(3)
C42 C43 H43 119.5
C39 C43 H43 119.5
C40 C44 C39 121.1(3)
C40 C44 H44 119.4
C39 C44 H44 119.4
O2 B1 O1 114.3(3)
O2 B1 C39 122.6(3)
O1 B1 C39 123.0(3)
C53 C50 C52 121.2(5)
C53 C50 H50 119.4
C52 C50 H50 119.4
C55 C51 C54 121.9(5)
C55 C51 H51 119.1
C54 C51 H51 119.1
C50 C52 C54 116.6(5)
C50 C52 C56 120.4(6)
C54 C52 C56 123.0(6)
C55 C53 C50 121.0(5)
C55 C53 H53 119.5
C50 C53 H53 119.5
C51 C54 C52 120.2(5)
C51 C54 H54 119.9
C52 C54 H54 119.9
C51 C55 C53 119.1(5)
C51 C55 H55 120.5
C53 C55 H55 120.5
C52 C56 H56A 109.5
C52 C56 H56B 109.5
H56A C56 H56B 109.5
C52 C56 H56C 109.5
H56A C56 H56C 109.5
H56B C56 H56C 109.5

loop_
_geom_bond_atom_site_label_1
_geom_bond_atom_site_label_2
_geom_bond_distance
O1 B1 1.372(4)
O1 C38 1.444(3)
O2 B1 1.363(4)
O2 C2 1.444(3)
C1 C28 1.388(4)
C1 C31 1.390(4)
C1 H1 0.9500
C2 C38 1.547(4)
C2 C3 1.547(4)
C2 H2 1.0000
C3 C4 1.516(4)
C3 C6 1.524(4)
C3 C5 1.542(4)
C4 H4A 0.9800
C4 H4B 0.9800
C4 H4C 0.9800
C5 H5A 0.9800
C5 H5B 0.9800
C5 H5C 0.9800
C6 C8 1.391(4)
C6 C7 1.397(4)
C7 C9 1.389(4)
C7 C38 1.509(4)
C8 C10 1.394(4)
C8 H8 0.9500
C9 C11 1.392(4)
C9 H9 0.9500
C10 C11 1.394(4)
C10 C16 1.507(4)
C11 C12 1.518(4)
C12 C13 1.528(4)
C12 C14 1.535(4)
C12 C15 1.544(4)
C13 H13A 0.9800
C13 H13B 0.9800
C13 H13C 0.9800
C14 H14A 0.9800
C14 H14B 0.9800
C14 H14C 0.9800
C15 O3 1.445(3)
C15 C16 1.553(4)
C15 H15 1.0000
C16 O4 1.445(3)
C16 H16 1.0000
O3 B2 1.369(4)
O4 B2 1.365(4)
B2 C17 1.553(4)
C17 C18 1.394(4)
C17 C19 1.397(4)
C18 C20 1.386(4)
C18 H18 0.9500
C19 C21 1.379(4)
C19 H19 0.9500
C20 C37 1.395(4)
C20 H20 0.9500
C21 C37 1.393(4)
C21 H21 0.9500
B3 O6 1.368(4)
B3 O5 1.372(4)
B3 C37 1.555(4)
O5 C23 1.447(3)
O6 C22 1.440(3)
C22 C24 1.547(4)
C22 C23 1.555(4)
C22 H22 1.0000
C23 C27 1.506(4)
C23 H23 1.0000
C24 C28 1.522(4)
C24 C25 1.523(4)
C24 C26 1.533(4)
C25 H25A 0.9800
C25 H25B 0.9800
C25 H25C 0.9800
C26 H26A 0.9800
C26 H26B 0.9800
C26 H26C 0.9800
C27 C29 1.385(4)
C27 C28 1.397(4)
C29 C30 1.390(4)
C29 H29 0.9500
C30 C31 1.390(4)
C30 C32 1.515(4)
C31 C36 1.506(4)
C32 C33 1.525(5)
C32 C34 1.533(5)
C32 C35 1.556(4)
C33 H33A 0.9800
C33 H33B 0.9800
C33 H33C 0.9800
C34 H34A 0.9800
C34 H34B 0.9800
C34 H34C 0.9800
C35 O7 1.436(3)
C35 C36 1.558(4)
C35 H35 1.0000
C36 O8 1.453(3)
C36 H36 1.0000
O7 B4 1.365(4)
O8 B4 1.367(4)
B4 C41 1.558(4)
C38 H38 1.0000
C39 C44 1.392(4)
C39 C43 1.402(4)
C39 B1 1.554(4)
C40 C44 1.375(4)
C40 C41 1.397(4)
C40 H40 0.9500
C41 C42 1.400(4)
C42 C43 1.385(4)
C42 H42 0.9500
C43 H43 0.9500
C44 H44 0.9500
C50 C53 1.369(7)
C50 C52 1.372(7)
C50 H50 0.9500
C51 C55 1.342(8)
C51 C54 1.356(8)
C51 H51 0.9500
C52 C54 1.410(8)
C52 C56 1.516(8)
C53 C55 1.350(7)
C53 H53 0.9500
C54 H54 0.9500
C55 H55 0.9500
C56 H56A 0.9800
C56 H56B 0.9800
C56 H56C 0.9800

loop_
_geom_torsion_atom_site_label_1
_geom_torsion_atom_site_label_2
_geom_torsion_atom_site_label_3
_geom_torsion_atom_site_label_4
_geom_torsion
B1 O2 C2 C38 11.8(3)
B1 O2 C2 C3 126.6(2)
O2 C2 C3 C4 35.2(3)
C38 C2 C3 C4 147.5(2)
O2 C2 C3 C6 -88.8(3)
C38 C2 C3 C6 23.5(3)
O2 C2 C3 C5 156.9(2)
C38 C2 C3 C5 -90.8(3)
C4 C3 C6 C8 39.8(4)
C5 C3 C6 C8 -83.8(3)
C2 C3 C6 C8 162.8(3)
C4 C3 C6 C7 -142.0(3)
C5 C3 C6 C7 94.4(3)
C2 C3 C6 C7 -19.0(3)
C8 C6 C7 C9 1.9(4)
C3 C6 C7 C9 -176.4(3)
C8 C6 C7 C38 -174.7(2)
C3 C6 C7 C38 6.9(3)
C7 C6 C8 C10 -0.8(4)
C3 C6 C8 C10 177.3(3)
C6 C7 C9 C11 -0.7(4)
C38 C7 C9 C11 175.3(3)
C6 C8 C10 C11 -1.6(4)
C6 C8 C10 C16 176.3(3)
C7 C9 C11 C10 -1.7(4)
C7 C9 C11 C12 176.0(3)
C8 C10 C11 C9 2.9(4)
C16 C10 C11 C9 -175.3(2)
C8 C10 C11 C12 -175.2(2)
C16 C10 C11 C12 6.6(3)
C9 C11 C12 C13 44.2(4)
C10 C11 C12 C13 -137.9(3)
C9 C11 C12 C14 -79.3(3)
C10 C11 C12 C14 98.6(3)
C9 C11 C12 C15 166.2(3)
C10 C11 C12 C15 -16.0(3)
C11 C12 C15 O3 -93.9(2)
C13 C12 C15 O3 28.9(3)
C14 C12 C15 O3 151.4(2)
C11 C12 C15 C16 18.8(3)
C13 C12 C15 C16 141.6(2)
C14 C12 C15 C16 -96.0(3)
C11 C10 C16 O4 118.7(2)
C8 C10 C16 O4 -59.3(3)
C11 C10 C16 C15 5.8(3)
C8 C10 C16 C15 -172.3(3)
O3 C15 C16 O4 -13.5(3)
C12 C15 C16 O4 -132.1(2)
O3 C15 C16 C10 103.0(2)
C12 C15 C16 C10 -15.6(3)
C12 C15 O3 B2 123.9(2)
C16 C15 O3 B2 8.7(3)
C10 C16 O4 B2 -98.7(3)
C15 C16 O4 B2 13.4(3)
C16 O4 B2 O3 -8.6(3)
C16 O4 B2 C17 166.4(2)
C15 O3 B2 O4 -0.6(3)
C15 O3 B2 C17 -175.6(2)
O4 B2 C17 C18 173.6(3)
O3 B2 C17 C18 -11.9(4)
O4 B2 C17 C19 -13.1(4)
O3 B2 C17 C19 161.4(3)
C19 C17 C18 C20 -2.1(4)
B2 C17 C18 C20 171.4(3)
C18 C17 C19 C21 2.7(4)
B2 C17 C19 C21 -170.9(3)
C17 C18 C20 C37 -0.2(5)
C17 C19 C21 C37 -1.0(4)
O6 B3 O5 C23 -9.7(3)
C37 B3 O5 C23 166.9(2)
O5 B3 O6 C22 -3.0(3)
C37 B3 O6 C22 -179.6(2)
B3 O6 C22 C24 127.8(2)
B3 O6 C22 C23 13.2(3)
B3 O5 C23 C27 -93.5(3)
B3 O5 C23 C22 17.2(3)
O6 C22 C23 O5 -18.6(3)
C24 C22 C23 O5 -136.9(2)
O6 C22 C23 C27 97.1(2)
C24 C22 C23 C27 -21.3(3)
O6 C22 C24 C28 -88.7(3)
C23 C22 C24 C28 23.4(3)
O6 C22 C24 C25 33.5(3)
C23 C22 C24 C25 145.6(2)
O6 C22 C24 C26 155.5(2)
C23 C22 C24 C26 -92.3(3)
O5 C23 C27 C29 -52.4(4)
C22 C23 C27 C29 -164.1(3)
O5 C23 C27 C28 122.4(2)
C22 C23 C27 C28 10.6(3)
C31 C1 C28 C27 1.5(4)
C31 C1 C28 C24 -178.4(3)
C29 C27 C28 C1 -0.4(4)
C23 C27 C28 C1 -175.4(2)
C29 C27 C28 C24 179.5(2)
C23 C27 C28 C24 4.5(3)
C25 C24 C28 C1 40.7(4)
C26 C24 C28 C1 -82.7(4)
C22 C24 C28 C1 162.4(3)
C25 C24 C28 C27 -139.2(3)
C26 C24 C28 C27 97.4(3)
C22 C24 C28 C27 -17.5(3)
C28 C27 C29 C30 -1.0(4)
C23 C27 C29 C30 173.2(3)
C27 C29 C30 C31 1.3(4)
C27 C29 C30 C32 -177.7(3)
C29 C30 C31 C1 -0.2(4)
C32 C30 C31 C1 179.0(3)
C29 C30 C31 C36 -175.6(2)
C32 C30 C31 C36 3.5(3)
C28 C1 C31 C30 -1.3(4)
C28 C1 C31 C36 173.4(3)
C31 C30 C32 C33 111.9(3)
C29 C30 C32 C33 -69.0(4)
C31 C30 C32 C34 -126.4(3)
C29 C30 C32 C34 52.7(4)
C31 C30 C32 C35 -6.1(3)
C29 C30 C32 C35 173.0(3)
C30 C32 C35 O7 -107.9(3)
C33 C32 C35 O7 135.0(3)
C34 C32 C35 O7 11.7(3)
C30 C32 C35 C36 6.3(3)
C33 C32 C35 C36 -110.9(3)
C34 C32 C35 C36 125.8(3)
C30 C31 C36 O8 113.0(3)
C1 C31 C36 O8 -62.1(4)
C30 C31 C36 C35 0.7(3)
C1 C31 C36 C35 -174.4(3)
O7 C35 C36 O8 -1.5(3)
C32 C35 C36 O8 -120.3(2)
O7 C35 C36 C31 114.3(2)
C32 C35 C36 C31 -4.5(3)
C32 C35 O7 B4 113.7(3)
C36 C35 O7 B4 -2.8(3)
C31 C36 O8 B4 -106.6(3)
C35 C36 O8 B4 5.3(3)
C35 O7 B4 O8 6.8(3)
C35 O7 B4 C41 -166.5(2)
C36 O8 B4 O7 -7.7(3)
C36 O8 B4 C41 165.5(2)
C19 C21 C37 C20 -1.3(4)
C19 C21 C37 B3 171.7(3)
C18 C20 C37 C21 1.9(4)
C18 C20 C37 B3 -171.0(3)
O6 B3 C37 C21 7.2(4)
O5 B3 C37 C21 -169.1(3)
O6 B3 C37 C20 -180.0(3)
O5 B3 C37 C20 3.7(4)
B1 O1 C38 C7 -94.4(3)
B1 O1 C38 C2 16.7(3)
C9 C7 C38 O1 -55.8(4)
C6 C7 C38 O1 120.6(2)
C9 C7 C38 C2 -168.0(3)
C6 C7 C38 C2 8.3(3)
O2 C2 C38 O1 -17.5(3)
C3 C2 C38 O1 -135.7(2)
O2 C2 C38 C7 98.2(2)
C3 C2 C38 C7 -20.0(3)
C44 C40 C41 C42 0.7(4)
C44 C40 C41 B4 -171.7(3)
O7 B4 C41 C40 170.8(3)
O8 B4 C41 C40 -1.8(4)
O7 B4 C41 C42 -1.4(4)
O8 B4 C41 C42 -174.0(3)
C40 C41 C42 C43 -2.1(4)
B4 C41 C42 C43 170.3(3)
C41 C42 C43 C39 1.4(5)
C44 C39 C43 C42 0.6(4)
B1 C39 C43 C42 -172.0(3)
C41 C40 C44 C39 1.4(4)
C43 C39 C44 C40 -2.0(4)
B1 C39 C44 C40 170.7(3)
C2 O2 B1 O1 -1.7(3)
C2 O2 B1 C39 -179.2(2)
C38 O1 B1 O2 -10.1(3)
C38 O1 B1 C39 167.3(2)
C44 C39 B1 O2 4.7(4)
C43 C39 B1 O2 177.1(3)
C44 C39 B1 O1 -172.5(3)
C43 C39 B1 O1 -0.1(4)
C53 C50 C52 C54 -1.2(6)
C53 C50 C52 C56 179.1(4)
C52 C50 C53 C55 0.5(7)
C55 C51 C54 C52 -0.3(7)
C50 C52 C54 C51 1.1(6)
C56 C52 C54 C51 -179.2(5)
C54 C51 C55 C53 -0.4(8)
C50 C53 C55 C51 0.4(7)
